data_4034319
loop_
_publ_author_name
'Liu, Yuyin'
'Wang, Zhi-Peng'
'Banne, Sreenivas'
'Guo, Jian'
'He, Yun'

_publ_section_title
;
 Toward the Total Synthesis of Scabrosins: Synthesis of a
 Desulfur-scabrosin Skeleton and Its Stereoisomers.
;
_journal_issue 9
_journal_name_full 'The Journal of organic chemistry'
_journal_page_first 5838
_journal_page_last 5845
_journal_paper_doi 10.1021/acs.joc.9b00015
_journal_volume 84
_journal_year 2019
_chemical_absolute_configuration ad
_chemical_formula_moiety 'C36 H58 N2 O6 Si2'
_chemical_formula_sum 'C36 H58 N2 O6 Si2'
_chemical_formula_weight 671.02
_space_group_crystal_system monoclinic
_space_group_IT_number 4
_space_group_name_Hall 'P 2yb'
_space_group_name_H-M_alt 'P 1 21 1'
_atom_sites_solution_hydrogens geom
_audit_creation_date 2016-01-04
_audit_creation_method
;
Olex2 1.2-alpha
(compiled 2015.09.16 svn.r3215 for OlexSys, GUI svn.r5097)
;
_cell_angle_alpha 90
_cell_angle_beta 106.553(4)
_cell_angle_gamma 90
_cell_formula_units_Z 2
_cell_length_a 13.2188(4)
_cell_length_b 8.8154(3)
_cell_length_c 16.5835(6)
_cell_measurement_reflns_used 3462
_cell_measurement_temperature 292(2)
_cell_measurement_theta_max 26.1240
_cell_measurement_theta_min 3.9530
_cell_volume 1852.37(11)
_computing_molecular_graphics 'Olex2 (Dolomanov et al., 2009)'
_computing_publication_material 'Olex2 (Dolomanov et al., 2009)'
_computing_structure_refinement 'XL (Sheldrick, 2008)'
_computing_structure_solution 'ShelXT (Sheldrick, 2015)'
_diffrn_ambient_temperature 292(2)
_diffrn_detector_area_resol_mean 16.0892
_diffrn_measured_fraction_theta_full 0.997
_diffrn_measured_fraction_theta_max 0.863
_diffrn_measurement_device_type 'SuperNova, Single source at offset, Eos'
_diffrn_measurement_method '\w scans'
_diffrn_radiation_type MoK\a
_diffrn_radiation_wavelength 0.71073
_diffrn_reflns_av_R_equivalents 0.0175
_diffrn_reflns_av_unetI/netI 0.0440
_diffrn_reflns_Laue_measured_fraction_full 0.997
_diffrn_reflns_Laue_measured_fraction_max 0.863
_diffrn_reflns_limit_h_max 17
_diffrn_reflns_limit_h_min -18
_diffrn_reflns_limit_k_max 12
_diffrn_reflns_limit_k_min -11
_diffrn_reflns_limit_l_max 21
_diffrn_reflns_limit_l_min -19
_diffrn_reflns_number 9642
_diffrn_reflns_point_group_measured_fraction_full 0.857
_diffrn_reflns_point_group_measured_fraction_max 0.710
_diffrn_reflns_theta_full 26.000
_diffrn_reflns_theta_max 29.061
_diffrn_reflns_theta_min 3.392
_diffrn_source 'micro-focus sealed X-ray tube'
_exptl_absorpt_coefficient_mu 0.141
_exptl_absorpt_correction_T_max 1.00000
_exptl_absorpt_correction_T_min 0.90294
_exptl_absorpt_correction_type multi-scan
_exptl_absorpt_process_details
;
CrysAlisPro 1.171.38.41k (Rigaku Oxford Diffraction, 2015)
Empirical absorption correction using spherical harmonics,
 implemented in SCALE3 ABSPACK scaling algorithm.
;
_exptl_crystal_colour Colorless
_exptl_crystal_density_diffrn 1.203
_exptl_crystal_description Block
_exptl_crystal_F_000 728
_exptl_crystal_size_max 0.3
_exptl_crystal_size_mid 0.2
_exptl_crystal_size_min 0.2
_refine_diff_density_max 0.541
_refine_diff_density_min -0.341
_refine_diff_density_rms 0.048
_refine_ls_abs_structure_details
;
 Flack x determined using 1895 quotients [(I+)-(I-)]/[(I+)+(I-)]
 (Parsons and Flack (2004), Acta Cryst. A60, s61).
;
_refine_ls_abs_structure_Flack 0.02(5)
_refine_ls_extinction_method none
_refine_ls_goodness_of_fit_ref 1.046
_refine_ls_hydrogen_treatment constr
_refine_ls_matrix_type full
_refine_ls_number_parameters 427
_refine_ls_number_reflns 7032
_refine_ls_number_restraints 1
_refine_ls_restrained_S_all 1.046
_refine_ls_R_factor_all 0.0717
_refine_ls_R_factor_gt 0.0574
_refine_ls_shift/su_max 0.000
_refine_ls_shift/su_mean 0.000
_refine_ls_structure_factor_coef Fsqd
_refine_ls_weighting_details
;
 w=1/[\s^2^(Fo^2^)+(0.0655P)^2^+0.7738P]
 where P=(Fo^2^+2Fc^2^)/3
;
_refine_ls_weighting_scheme calc
_refine_ls_wR_factor_gt 0.1378
_refine_ls_wR_factor_ref 0.1499
_reflns_Friedel_coverage 0.548
_reflns_Friedel_fraction_full 0.698
_reflns_Friedel_fraction_max 0.536
_reflns_number_gt 5777
_reflns_number_total 7032
_reflns_threshold_expression 'I > 2\s(I)'
_cod_data_source_file jo9b00015_si_002.cif
_cod_data_source_block shelx
_cod_original_cell_volume 1852.38(11)
_cod_database_code 4034319
_shelxl_version_number 2013-2
_shelx_space_group_comment
;
The symmetry employed for this shelxl refinement is uniquely defined
by the following loop, which should always be used as a source of
symmetry information in preference to the above space-group names.
They are only intended as comments.
;
_olex2_refinement_description
;
1. Fixed Uiso
 At 1.2 times of:
  All C(H) groups, All C(H,H) groups
 At 1.5 times of:
  All C(H,H,H) groups
2.a Ternary CH refined with riding coordinates:
 C00E(H00E), C00G(H00G), C00I(H00I), C00J(H00J), C00L(H00L), C00M(H00M),
 C00N(H00N), C00Q(H00Q), C00R(H00R), C00S(H00S), C00T(H00T), C00U(H00U),
 C00V(H00V), C00W(H00W), C011(H011), C018(H018)
2.b Secondary CH2 refined with riding coordinates:
 C00K(H00a,H00b), C00P(H00c,H00d)
2.c Aromatic/amide H refined with riding coordinates:
 C00F(H00F), C00O(H00O)
2.d Idealised Me refined as rotating group:
 C00X(H00h,H00k,H00p), C00Y(H00x,H00y,H), C00Z(H00z,Ha,Hb), C010(H01a,H01b,
 H01c), C012(H01d,H01e,H01f), C013(H01g,H01h,H01i), C014(H01j,H01k,H01l),
 C015(H01m,H01n,H01o), C016(H01p,H01q,H01r), C017(H01s,H01t,H01u), C019(H01v,
 H01w,H01x), C01A(H01y,Hc,Hd)
;
_olex2_submission_special_instructions 'No special instructions were received'

loop_
_space_group_symop_operation_xyz
'x, y, z'
'-x, y+1/2, -z'

loop_
_atom_site_label
_atom_site_type_symbol
_atom_site_fract_x
_atom_site_fract_y
_atom_site_fract_z
_atom_site_U_iso_or_equiv
_atom_site_adp_type
_atom_site_occupancy
_atom_site_site_symmetry_order
_atom_site_calc_flag
_atom_site_refinement_flags_posn
Si01 Si 0.91973(9) 0.92034(15) 0.14990(8) 0.0478(3) Uani 1 1 d .
Si02 Si 0.27293(11) 0.09138(16) 0.54225(7) 0.0510(3) Uani 1 1 d .
O003 O 0.5329(2) 0.2321(4) 0.1185(2) 0.0496(8) Uani 1 1 d .
O004 O 0.7981(2) 0.8530(4) 0.10731(19) 0.0489(8) Uani 1 1 d .
O005 O 0.2960(3) 0.6753(4) 0.1823(2) 0.0653(10) Uani 1 1 d .
O006 O 0.2667(3) 0.1490(4) 0.44678(19) 0.0594(9) Uani 1 1 d .
O007 O 0.7396(2) 0.5427(4) 0.0616(2) 0.0606(10) Uani 1 1 d .
N008 N 0.4760(3) 0.4779(4) 0.0999(2) 0.0398(8) Uani 1 1 d .
N009 N 0.3331(3) 0.4221(5) 0.1817(2) 0.0434(8) Uani 1 1 d .
C00A C 0.5439(3) 0.7167(5) 0.0889(3) 0.0399(9) Uani 1 1 d .
C00B C 0.4670(3) 0.3308(5) 0.1166(2) 0.0375(9) Uani 1 1 d .
C00C C 0.3331(3) 0.5675(5) 0.1554(3) 0.0427(10) Uani 1 1 d .
O00D O 0.2162(4) 0.4303(5) 0.3632(3) 0.0896(14) Uani 1 1 d .
C00E C 0.3844(3) 0.5811(5) 0.0841(2) 0.0418(9) Uani 1 1 d .
H00E H 0.3328 0.5515 0.0312 0.050 Uiso 1 1 calc R
C00F C 0.6204(3) 0.8138(5) 0.1195(3) 0.0429(9) Uani 1 1 d .
H00F H 0.6027 0.9153 0.1227 0.052 Uiso 1 1 calc R
C00G C 0.7362(3) 0.7700(5) 0.1500(3) 0.0430(10) Uani 1 1 d .
H00G H 0.7615 0.7978 0.2096 0.052 Uiso 1 1 calc R
C00H C 0.3312(3) 0.2103(5) 0.2624(3) 0.0444(10) Uani 1 1 d .
C00I C 0.5598(3) 0.5520(5) 0.0708(3) 0.0390(9) Uani 1 1 d .
H00I H 0.5428 0.5391 0.0097 0.047 Uiso 1 1 calc R
C00J C 0.2824(3) 0.3647(5) 0.2440(3) 0.0459(10) Uani 1 1 d .
H00J H 0.2068 0.3522 0.2163 0.055 Uiso 1 1 calc R
C00K C 0.3588(4) 0.1530(5) 0.1853(3) 0.0514(12) Uani 1 1 d .
H00A H 0.3058 0.0823 0.1540 0.062 Uiso 1 1 calc R
H00B H 0.4269 0.1028 0.2009 0.062 Uiso 1 1 calc R
C00L C 0.7553(3) 0.6059(6) 0.1444(3) 0.0502(11) Uani 1 1 d .
H00L H 0.8163 0.5660 0.1877 0.060 Uiso 1 1 calc R
C00M C 0.3615(3) 0.2962(5) 0.1331(3) 0.0426(10) Uani 1 1 d .
H00M H 0.3071 0.2875 0.0790 0.051 Uiso 1 1 calc R
C00N C 0.6691(3) 0.4944(6) 0.1097(3) 0.0491(11) Uani 1 1 d .
H00N H 0.6774 0.3914 0.1330 0.059 Uiso 1 1 calc R
C00O C 0.3542(4) 0.1454(6) 0.3377(3) 0.0541(12) Uani 1 1 d .
H00O H 0.3777 0.0455 0.3424 0.065 Uiso 1 1 calc R
C00P C 0.4268(3) 0.7388(6) 0.0733(3) 0.0523(12) Uani 1 1 d .
H00C H 0.3948 0.7770 0.0169 0.063 Uiso 1 1 calc R
H00D H 0.4126 0.8095 0.1135 0.063 Uiso 1 1 calc R
C00Q C 0.3448(4) 0.2226(6) 0.4152(3) 0.0578(13) Uani 1 1 d .
H00Q H 0.4128 0.2121 0.4581 0.069 Uiso 1 1 calc R
C00R C 0.2953(5) 0.4597(6) 0.3215(3) 0.0690(16) Uani 1 1 d .
H00R H 0.3171 0.5655 0.3189 0.083 Uiso 1 1 calc R
C00S C 0.1321(4) 0.0369(7) 0.5322(3) 0.0643(14) Uani 1 1 d .
H00S H 0.1203 -0.0577 0.4999 0.077 Uiso 1 1 calc R
C00T C 0.3215(5) 0.3888(6) 0.4035(3) 0.0674(15) Uani 1 1 d .
H00T H 0.3587 0.4536 0.4507 0.081 Uiso 1 1 calc R
C00U C 0.3635(4) -0.0783(7) 0.5672(3) 0.0693(14) Uani 1 1 d .
H00U H 0.4323 -0.0433 0.5634 0.083 Uiso 1 1 calc R
C00V C 0.9948(4) 0.7888(8) 0.2343(4) 0.0743(17) Uani 1 1 d .
H00V H 0.9460 0.7599 0.2664 0.089 Uiso 1 1 calc R
C00W C 0.3245(6) 0.2396(8) 0.6259(4) 0.0841(19) Uani 1 1 d .
H00W H 0.3161 0.1954 0.6779 0.101 Uiso 1 1 calc R
C00X C 0.0514(6) 0.1465(11) 0.4817(5) 0.111(3) Uani 1 1 d .
H00H H 0.0514 0.2367 0.5141 0.166 Uiso 1 1 calc GR
H00K H -0.0172 0.1005 0.4677 0.166 Uiso 1 1 calc GR
H00P H 0.0687 0.1724 0.4309 0.166 Uiso 1 1 calc GR
C00Y C 0.3285(6) -0.2038(8) 0.5015(6) 0.106(3) Uani 1 1 d .
H00X H 0.2551 -0.2256 0.4933 0.160 Uiso 1 1 calc GR
H00Y H 0.3695 -0.2935 0.5206 0.160 Uiso 1 1 calc GR
H H 0.3391 -0.1710 0.4492 0.160 Uiso 1 1 calc GR
C00Z C 1.0283(5) 0.6420(8) 0.2017(6) 0.106(3) Uani 1 1 d .
H00Z H 0.9784 0.6159 0.1491 0.159 Uiso 1 1 calc GR
HA H 1.0309 0.5624 0.2418 0.159 Uiso 1 1 calc GR
HB H 1.0969 0.6547 0.1937 0.159 Uiso 1 1 calc GR
C010 C 0.1092(6) -0.0007(10) 0.6148(4) 0.098(2) Uani 1 1 d .
H01A H 0.1535 -0.0831 0.6417 0.147 Uiso 1 1 calc GR
H01B H 0.0365 -0.0295 0.6039 0.147 Uiso 1 1 calc GR
H01C H 0.1232 0.0866 0.6508 0.147 Uiso 1 1 calc GR
C011 C 0.9776(4) 0.9267(15) 0.0603(4) 0.127(4) Uani 1 1 d .
H011 H 0.9941 0.8181 0.0622 0.153 Uiso 1 1 calc R
C012 C 1.0927(6) 0.8594(13) 0.2990(5) 0.134(4) Uani 1 1 d .
H01D H 1.1350 0.9120 0.2696 0.201 Uiso 1 1 calc GR
H01E H 1.1338 0.7804 0.3329 0.201 Uiso 1 1 calc GR
H01F H 1.0697 0.9294 0.3345 0.201 Uiso 1 1 calc GR
C013 C 1.0920(4) 0.9777(10) 0.0829(4) 0.092(2) Uani 1 1 d .
H01G H 1.0993 1.0732 0.1118 0.138 Uiso 1 1 calc GR
H01H H 1.1133 0.9888 0.0324 0.138 Uiso 1 1 calc GR
H01I H 1.1359 0.9033 0.1187 0.138 Uiso 1 1 calc GR
C014 C 0.9204(6) 0.9260(16) -0.0200(5) 0.153(5) Uani 1 1 d .
H01J H 0.8678 0.8480 -0.0287 0.229 Uiso 1 1 calc GR
H01K H 0.9656 0.9069 -0.0551 0.229 Uiso 1 1 calc GR
H01L H 0.8867 1.0228 -0.0342 0.229 Uiso 1 1 calc GR
C015 C 0.3818(7) -0.1387(11) 0.6571(5) 0.126(3) Uani 1 1 d .
H01M H 0.3986 -0.0558 0.6962 0.188 Uiso 1 1 calc GR
H01N H 0.4393 -0.2097 0.6697 0.188 Uiso 1 1 calc GR
H01O H 0.3191 -0.1884 0.6617 0.188 Uiso 1 1 calc GR
C016 C 0.4409(8) 0.2746(13) 0.6448(6) 0.139(4) Uani 1 1 d .
H01P H 0.4811 0.1841 0.6635 0.209 Uiso 1 1 calc GR
H01Q H 0.4601 0.3505 0.6880 0.209 Uiso 1 1 calc GR
H01R H 0.4555 0.3116 0.5948 0.209 Uiso 1 1 calc GR
C017 C 0.2574(9) 0.3838(8) 0.6114(6) 0.124(3) Uani 1 1 d .
H01S H 0.2559 0.4270 0.5580 0.187 Uiso 1 1 calc GR
H01T H 0.2874 0.4556 0.6553 0.187 Uiso 1 1 calc GR
H01U H 0.1869 0.3594 0.6120 0.187 Uiso 1 1 calc GR
C018 C 0.9032(8) 1.1142(13) 0.1895(12) 0.236(9) Uani 1 1 d .
H018 H 0.8743 1.1651 0.1353 0.283 Uiso 1 1 calc R
C019 C 0.9962(13) 1.2089(16) 0.2225(12) 0.258(10) Uani 1 1 d .
H01V H 1.0542 1.1469 0.2530 0.387 Uiso 1 1 calc GR
H01W H 0.9815 1.2841 0.2596 0.387 Uiso 1 1 calc GR
H01X H 1.0141 1.2582 0.1768 0.387 Uiso 1 1 calc GR
C01A C 0.8292(11) 1.1441(14) 0.2221(10) 0.227(8) Uani 1 1 d .
H01Y H 0.8453 1.1004 0.2773 0.340 Uiso 1 1 calc GR
HC H 0.7642 1.1023 0.1876 0.340 Uiso 1 1 calc GR
HD H 0.8222 1.2520 0.2260 0.340 Uiso 1 1 calc GR

loop_
_atom_site_aniso_label
_atom_site_aniso_U_11
_atom_site_aniso_U_22
_atom_site_aniso_U_33
_atom_site_aniso_U_23
_atom_site_aniso_U_13
_atom_site_aniso_U_12
Si01 0.0404(6) 0.0448(7) 0.0580(7) -0.0035(6) 0.0136(5) -0.0082(6)
Si02 0.0650(8) 0.0514(8) 0.0383(6) 0.0040(6) 0.0176(5) -0.0022(7)
O003 0.0502(17) 0.0459(19) 0.0590(19) -0.0047(14) 0.0256(14) -0.0030(16)
O004 0.0392(15) 0.058(2) 0.0503(17) 0.0039(14) 0.0141(13) -0.0123(15)
O005 0.071(2) 0.059(2) 0.082(2) 0.0217(19) 0.048(2) 0.0195(19)
O006 0.069(2) 0.069(2) 0.0445(17) 0.0110(16) 0.0223(15) -0.0059(18)
O007 0.0465(17) 0.062(2) 0.087(2) -0.0177(18) 0.0415(17) -0.0106(16)
N008 0.0353(17) 0.045(2) 0.0432(19) 0.0056(15) 0.0179(14) -0.0002(16)
N009 0.0431(18) 0.046(2) 0.0477(19) 0.0051(18) 0.0236(15) -0.0030(18)
C00A 0.041(2) 0.044(2) 0.039(2) 0.0077(18) 0.0189(17) 0.002(2)
C00B 0.037(2) 0.042(2) 0.034(2) -0.0036(17) 0.0122(16) -0.0046(19)
C00C 0.0307(19) 0.053(3) 0.046(2) 0.009(2) 0.0142(17) 0.005(2)
O00D 0.115(3) 0.091(3) 0.092(3) 0.035(3) 0.077(3) 0.042(3)
C00E 0.0310(18) 0.056(3) 0.0380(19) 0.012(2) 0.0096(15) 0.003(2)
C00F 0.047(2) 0.038(2) 0.048(2) 0.0025(18) 0.0212(19) 0.000(2)
C00G 0.041(2) 0.048(3) 0.040(2) -0.0014(18) 0.0109(17) -0.009(2)
C00H 0.042(2) 0.044(3) 0.053(2) -0.001(2) 0.0236(19) -0.006(2)
C00I 0.0365(19) 0.046(2) 0.040(2) 0.0034(17) 0.0202(16) -0.0039(19)
C00J 0.043(2) 0.051(3) 0.051(3) 0.0111(19) 0.0249(19) 0.001(2)
C00K 0.057(3) 0.044(3) 0.064(3) -0.005(2) 0.034(2) -0.013(2)
C00L 0.038(2) 0.054(3) 0.059(3) 0.006(2) 0.0151(19) -0.005(2)
C00M 0.035(2) 0.053(3) 0.039(2) -0.0030(19) 0.0114(17) -0.008(2)
C00N 0.039(2) 0.046(3) 0.066(3) 0.003(2) 0.022(2) 0.000(2)
C00O 0.062(3) 0.049(3) 0.059(3) 0.008(2) 0.029(2) 0.004(2)
C00P 0.043(2) 0.049(3) 0.071(3) 0.019(2) 0.028(2) 0.006(2)
C00Q 0.061(3) 0.061(3) 0.053(3) 0.014(2) 0.019(2) -0.001(3)
C00R 0.112(5) 0.045(3) 0.071(3) 0.008(2) 0.059(3) 0.009(3)
C00S 0.071(3) 0.074(4) 0.052(3) 0.003(3) 0.024(3) 0.000(3)
C00T 0.101(4) 0.058(3) 0.054(3) -0.003(2) 0.039(3) -0.011(3)
C00U 0.065(3) 0.065(3) 0.073(3) 0.011(3) 0.013(3) 0.005(3)
C00V 0.051(3) 0.098(5) 0.065(3) 0.016(3) 0.003(2) -0.007(3)
C00W 0.122(5) 0.074(4) 0.062(4) -0.011(3) 0.035(3) -0.031(4)
C00X 0.084(5) 0.138(8) 0.107(6) 0.019(5) 0.023(4) 0.027(5)
C00Y 0.109(6) 0.061(4) 0.142(7) -0.010(4) 0.023(5) 0.022(4)
C00Z 0.061(4) 0.081(5) 0.176(8) 0.030(5) 0.035(4) 0.020(4)
C010 0.098(5) 0.131(7) 0.078(4) 0.011(4) 0.045(4) -0.016(5)
C011 0.049(3) 0.275(12) 0.055(3) 0.038(6) 0.010(2) -0.045(5)
C012 0.084(5) 0.211(11) 0.079(5) -0.005(6) -0.023(4) -0.020(6)
C013 0.048(3) 0.137(7) 0.098(5) 0.012(4) 0.031(3) -0.018(4)
C014 0.077(4) 0.311(15) 0.080(5) -0.027(8) 0.038(4) -0.054(8)
C015 0.125(6) 0.144(8) 0.097(6) 0.060(5) 0.014(5) 0.051(6)
C016 0.154(8) 0.166(10) 0.096(6) -0.050(6) 0.033(5) -0.078(7)
C017 0.213(10) 0.065(5) 0.123(7) -0.025(4) 0.093(7) -0.018(6)
C018 0.104(7) 0.136(9) 0.50(2) -0.224(13) 0.131(11) -0.068(6)
C019 0.281(17) 0.147(11) 0.43(3) -0.142(15) 0.238(18) -0.129(13)
C01A 0.233(14) 0.144(10) 0.36(2) -0.176(13) 0.175(14) -0.065(10)

loop_
_atom_type_symbol
_atom_type_description
_atom_type_scat_dispersion_real
_atom_type_scat_dispersion_imag
_atom_type_scat_source
C C 0.0033 0.0016 'International Tables Vol C Tables 4.2.6.8 and 6.1.1.4'
H H 0.0000 0.0000 'International Tables Vol C Tables 4.2.6.8 and 6.1.1.4'
N N 0.0061 0.0033 'International Tables Vol C Tables 4.2.6.8 and 6.1.1.4'
O O 0.0106 0.0060 'International Tables Vol C Tables 4.2.6.8 and 6.1.1.4'
Si Si 0.0817 0.0704 'International Tables Vol C Tables 4.2.6.8 and 6.1.1.4'

loop_
_geom_angle_atom_site_label_1
_geom_angle_atom_site_label_2
_geom_angle_atom_site_label_3
_geom_angle
O004 Si01 C00V 109.7(2)
O004 Si01 C011 103.8(2)
O004 Si01 C018 106.2(3)
C011 Si01 C00V 111.5(4)
C011 Si01 C018 111.7(7)
C018 Si01 C00V 113.2(6)
O006 Si02 C00S 102.5(2)
O006 Si02 C00U 108.2(2)
O006 Si02 C00W 113.8(2)
C00S Si02 C00U 111.5(3)
C00S Si02 C00W 112.5(3)
C00U Si02 C00W 108.3(3)
C00G O004 Si01 126.2(3)
C00Q O006 Si02 130.3(3)
C00L O007 C00N 62.0(3)
C00B N008 C00E 121.1(3)
C00B N008 C00I 127.9(3)
C00E N008 C00I 108.8(3)
C00C N009 C00J 126.4(4)
C00C N009 C00M 120.8(3)
C00J N009 C00M 111.1(4)
C00F C00A C00I 124.7(4)
C00F C00A C00P 128.5(4)
C00P C00A C00I 106.5(4)
O003 C00B N008 126.1(4)
O003 C00B C00M 122.2(4)
N008 C00B C00M 111.7(4)
O005 C00C N009 126.0(4)
O005 C00C C00E 122.6(4)
N009 C00C C00E 111.3(4)
C00T O00D C00R 61.2(4)
N008 C00E C00C 109.7(3)
N008 C00E H00E 108.8
N008 C00E C00P 105.8(3)
C00C C00E H00E 108.8
C00C C00E C00P 114.9(4)
C00P C00E H00E 108.8
C00A C00F H00F 118.1
C00A C00F C00G 123.8(4)
C00G C00F H00F 118.1
O004 C00G C00F 111.7(3)
O004 C00G H00G 107.1
O004 C00G C00L 109.8(4)
C00F C00G H00G 107.1
C00L C00G C00F 113.7(4)
C00L C00G H00G 107.1
C00J C00H C00K 109.0(4)
C00O C00H C00J 123.5(4)
C00O C00H C00K 127.3(5)
N008 C00I C00A 101.5(3)
N008 C00I H00I 108.3
N008 C00I C00N 115.5(3)
C00A C00I H00I 108.3
C00N C00I C00A 114.4(4)
C00N C00I H00I 108.3
N009 C00J C00H 101.5(3)
N009 C00J H00J 108.4
N009 C00J C00R 116.4(4)
C00H C00J H00J 108.4
C00H C00J C00R 113.3(4)
C00R C00J H00J 108.4
C00H C00K H00A 110.8
C00H C00K H00B 110.8
C00H C00K C00M 104.6(4)
H00A C00K H00B 108.9
C00M C00K H00A 110.8
C00M C00K H00B 110.8
O007 C00L C00G 117.3(4)
O007 C00L H00L 115.2
O007 C00L C00N 59.3(3)
C00G C00L H00L 115.2
C00G C00L C00N 123.0(4)
C00N C00L H00L 115.2
N009 C00M C00B 109.5(3)
N009 C00M C00K 105.0(3)
N009 C00M H00M 108.8
C00B C00M C00K 115.8(4)
C00B C00M H00M 108.8
C00K C00M H00M 108.8
O007 C00N C00I 110.9(4)
O007 C00N C00L 58.7(3)
O007 C00N H00N 118.1
C00I C00N H00N 118.1
C00L C00N C00I 118.8(4)
C00L C00N H00N 118.1
C00H C00O H00O 117.9
C00H C00O C00Q 124.2(5)
C00Q C00O H00O 117.9
C00A C00P C00E 104.8(4)
C00A C00P H00C 110.8
C00A C00P H00D 110.8
C00E C00P H00C 110.8
C00E C00P H00D 110.8
H00C C00P H00D 108.9
O006 C00Q C00O 110.7(4)
O006 C00Q H00Q 107.3
O006 C00Q C00T 110.2(4)
C00O C00Q H00Q 107.3
C00O C00Q C00T 113.6(4)
C00T C00Q H00Q 107.3
O00D C00R C00J 113.0(5)
O00D C00R H00R 117.2
O00D C00R C00T 58.7(3)
C00J C00R H00R 117.2
C00T C00R C00J 120.1(5)
C00T C00R H00R 117.2
Si02 C00S H00S 105.4
C00X C00S Si02 114.3(5)
C00X C00S H00S 105.4
C00X C00S C010 110.5(6)
C010 C00S Si02 114.9(4)
C010 C00S H00S 105.4
O00D C00T C00Q 116.9(5)
O00D C00T C00R 60.1(4)
O00D C00T H00T 115.5
C00Q C00T H00T 115.5
C00R C00T C00Q 121.9(5)
C00R C00T H00T 115.5
Si02 C00U H00U 106.2
C00Y C00U Si02 111.9(4)
C00Y C00U H00U 106.2
C00Y C00U C015 111.9(7)
C015 C00U Si02 113.8(5)
C015 C00U H00U 106.2
Si01 C00V H00V 106.0
C00Z C00V Si01 114.1(5)
C00Z C00V H00V 106.0
C00Z C00V C012 108.5(6)
C012 C00V Si01 115.3(6)
C012 C00V H00V 106.0
Si02 C00W H00W 105.3
C016 C00W Si02 115.2(5)
C016 C00W H00W 105.3
C016 C00W C017 111.9(7)
C017 C00W Si02 112.9(5)
C017 C00W H00W 105.3
C00S C00X H00H 109.5
C00S C00X H00K 109.5
C00S C00X H00P 109.5
H00H C00X H00K 109.5
H00H C00X H00P 109.5
H00K C00X H00P 109.5
C00U C00Y H00X 109.5
C00U C00Y H00Y 109.5
C00U C00Y H 109.5
H00X C00Y H00Y 109.5
H00X C00Y H 109.5
H00Y C00Y H 109.5
C00V C00Z H00Z 109.5
C00V C00Z HA 109.5
C00V C00Z HB 109.5
H00Z C00Z HA 109.5
H00Z C00Z HB 109.5
HA C00Z HB 109.5
C00S C010 H01A 109.5
C00S C010 H01B 109.5
C00S C010 H01C 109.5
H01A C010 H01B 109.5
H01A C010 H01C 109.5
H01B C010 H01C 109.5
Si01 C011 H011 94.8
C013 C011 Si01 114.9(5)
C013 C011 H011 94.8
C014 C011 Si01 123.7(5)
C014 C011 H011 94.8
C014 C011 C013 119.3(6)
C00V C012 H01D 109.5
C00V C012 H01E 109.5
C00V C012 H01F 109.5
H01D C012 H01E 109.5
H01D C012 H01F 109.5
H01E C012 H01F 109.5
C011 C013 H01G 109.5
C011 C013 H01H 109.5
C011 C013 H01I 109.5
H01G C013 H01H 109.5
H01G C013 H01I 109.5
H01H C013 H01I 109.5
C011 C014 H01J 109.5
C011 C014 H01K 109.5
C011 C014 H01L 109.5
H01J C014 H01K 109.5
H01J C014 H01L 109.5
H01K C014 H01L 109.5
C00U C015 H01M 109.5
C00U C015 H01N 109.5
C00U C015 H01O 109.5
H01M C015 H01N 109.5
H01M C015 H01O 109.5
H01N C015 H01O 109.5
C00W C016 H01P 109.5
C00W C016 H01Q 109.5
C00W C016 H01R 109.5
H01P C016 H01Q 109.5
H01P C016 H01R 109.5
H01Q C016 H01R 109.5
C00W C017 H01S 109.5
C00W C017 H01T 109.5
C00W C017 H01U 109.5
H01S C017 H01T 109.5
H01S C017 H01U 109.5
H01T C017 H01U 109.5
Si01 C018 H018 98.6
C019 C018 Si01 119.1(8)
C019 C018 H018 98.6
C01A C018 Si01 121.3(9)
C01A C018 H018 98.6
C01A C018 C019 113.0(10)
C018 C019 H01V 109.5
C018 C019 H01W 109.5
C018 C019 H01X 109.5
H01V C019 H01W 109.5
H01V C019 H01X 109.5
H01W C019 H01X 109.5
C018 C01A H01Y 109.5
C018 C01A HC 109.5
C018 C01A HD 109.5
H01Y C01A HC 109.5
H01Y C01A HD 109.5
HC C01A HD 109.5

loop_
_geom_bond_atom_site_label_1
_geom_bond_atom_site_label_2
_geom_bond_distance
Si01 O004 1.670(3)
Si01 C00V 1.870(6)
Si01 C011 1.855(6)
Si01 C018 1.866(8)
Si02 O006 1.642(3)
Si02 C00S 1.884(6)
Si02 C00U 1.886(6)
Si02 C00W 1.887(6)
O003 C00B 1.225(5)
O004 C00G 1.428(5)
O005 C00C 1.211(5)
O006 C00Q 1.439(6)
O007 C00L 1.442(6)
O007 C00N 1.452(5)
N008 C00B 1.339(6)
N008 C00E 1.476(5)
N008 C00I 1.480(5)
N009 C00C 1.353(6)
N009 C00J 1.473(5)
N009 C00M 1.482(6)
C00A C00F 1.311(6)
C00A C00I 1.509(6)
C00A C00P 1.508(6)
C00B C00M 1.526(5)
C00C C00E 1.527(5)
O00D C00R 1.432(6)
O00D C00T 1.410(7)
C00E H00E 0.9800
C00E C00P 1.528(7)
C00F H00F 0.9300
C00F C00G 1.519(6)
C00G H00G 0.9800
C00G C00L 1.476(7)
C00H C00J 1.499(7)
C00H C00K 1.512(6)
C00H C00O 1.328(6)
C00I H00I 0.9800
C00I C00N 1.494(6)
C00J H00J 0.9800
C00J C00R 1.502(7)
C00K H00A 0.9700
C00K H00B 0.9700
C00K C00M 1.537(6)
C00L H00L 0.9800
C00L C00N 1.491(7)
C00M H00M 0.9800
C00N H00N 0.9800
C00O H00O 0.9300
C00O C00Q 1.490(7)
C00P H00C 0.9700
C00P H00D 0.9700
C00Q H00Q 0.9800
C00Q C00T 1.498(8)
C00R H00R 0.9800
C00R C00T 1.447(8)
C00S H00S 0.9800
C00S C00X 1.504(9)
C00S C010 1.521(8)
C00T H00T 0.9800
C00U H00U 0.9800
C00U C00Y 1.530(10)
C00U C015 1.536(9)
C00V H00V 0.9800
C00V C00Z 1.516(10)
C00V C012 1.557(9)
C00W H00W 0.9800
C00W C016 1.513(11)
C00W C017 1.529(11)
C00X H00H 0.9600
C00X H00K 0.9600
C00X H00P 0.9600
C00Y H00X 0.9600
C00Y H00Y 0.9600
C00Y H 0.9600
C00Z H00Z 0.9600
C00Z HA 0.9600
C00Z HB 0.9600
C010 H01A 0.9600
C010 H01B 0.9600
C010 H01C 0.9600
C011 H011 0.9800
C011 C013 1.519(7)
C011 C014 1.332(9)
C012 H01D 0.9600
C012 H01E 0.9600
C012 H01F 0.9600
C013 H01G 0.9600
C013 H01H 0.9600
C013 H01I 0.9600
C014 H01J 0.9600
C014 H01K 0.9600
C014 H01L 0.9600
C015 H01M 0.9600
C015 H01N 0.9600
C015 H01O 0.9600
C016 H01P 0.9600
C016 H01Q 0.9600
C016 H01R 0.9600
C017 H01S 0.9600
C017 H01T 0.9600
C017 H01U 0.9600
C018 H018 0.9800
C018 C019 1.457(14)
C018 C01A 1.273(12)
C019 H01V 0.9600
C019 H01W 0.9600
C019 H01X 0.9600
C01A H01Y 0.9600
C01A HC 0.9600
C01A HD 0.9600

loop_
_geom_torsion_atom_site_label_1
_geom_torsion_atom_site_label_2
_geom_torsion_atom_site_label_3
_geom_torsion_atom_site_label_4
_geom_torsion
Si01 O004 C00G C00F 141.8(3)
Si01 O004 C00G C00L -91.0(4)
Si02 O006 C00Q C00O 131.0(4)
Si02 O006 C00Q C00T -102.5(5)
O003 C00B C00M N009 142.0(4)
O003 C00B C00M C00K 23.6(6)
O004 Si01 C00V C00Z 73.2(5)
O004 Si01 C00V C012 -160.2(5)
O004 Si01 C011 C013 -177.2(7)
O004 Si01 C011 C014 19.6(14)
O004 Si01 C018 C019 -173.7(14)
O004 Si01 C018 C01A 36.9(19)
O004 C00G C00L O007 -54.8(5)
O004 C00G C00L C00N -124.3(4)
O005 C00C C00E N008 143.0(4)
O005 C00C C00E C00P 24.1(6)
O006 Si02 C00S C00X -42.3(5)
O006 Si02 C00S C010 -171.7(5)
O006 Si02 C00U C00Y -55.3(5)
O006 Si02 C00U C015 176.6(5)
O006 Si02 C00W C016 -71.2(7)
O006 Si02 C00W C017 59.1(6)
O006 C00Q C00T O00D -46.0(6)
O006 C00Q C00T C00R -116.1(6)
O007 C00L C00N C00I -98.1(4)
N008 C00B C00M N009 -38.5(5)
N008 C00B C00M C00K -156.9(4)
N008 C00E C00P C00A -3.2(5)
N008 C00I C00N O007 164.3(3)
N008 C00I C00N C00L -130.9(4)
N009 C00C C00E N008 -38.3(5)
N009 C00C C00E C00P -157.3(4)
N009 C00J C00R O00D 158.7(4)
N009 C00J C00R C00T -135.3(5)
C00A C00F C00G O004 123.4(4)
C00A C00F C00G C00L -1.6(6)
C00A C00I C00N O007 -78.3(4)
C00A C00I C00N C00L -13.5(5)
C00B N008 C00E C00C 52.1(5)
C00B N008 C00E C00P 176.5(4)
C00B N008 C00I C00A -163.7(4)
C00B N008 C00I C00N -39.3(6)
C00C N009 C00J C00H -166.5(4)
C00C N009 C00J C00R -43.0(6)
C00C N009 C00M C00B 51.8(5)
C00C N009 C00M C00K 176.7(4)
C00C C00E C00P C00A 117.9(4)
O00D C00R C00T C00Q 104.9(6)
C00E N008 C00B O003 168.7(4)
C00E N008 C00B C00M -10.8(5)
C00E N008 C00I C00A 33.4(4)
C00E N008 C00I C00N 157.8(4)
C00F C00A C00I N008 139.7(4)
C00F C00A C00I C00N 14.5(6)
C00F C00A C00P C00E -150.4(4)
C00F C00G C00L O007 71.2(5)
C00F C00G C00L C00N 1.7(6)
C00G C00L C00N O007 104.5(5)
C00G C00L C00N C00I 6.3(6)
C00H C00J C00R O00D -84.2(5)
C00H C00J C00R C00T -18.2(7)
C00H C00K C00M N009 -1.5(4)
C00H C00K C00M C00B 119.3(4)
C00H C00O C00Q O006 116.3(5)
C00H C00O C00Q C00T -8.3(7)
C00I N008 C00B O003 7.6(7)
C00I N008 C00B C00M -171.9(4)
C00I N008 C00E C00C -143.6(4)
C00I N008 C00E C00P -19.2(4)
C00I C00A C00F C00G -7.0(6)
C00I C00A C00P C00E 23.9(4)
C00J N009 C00C O005 4.2(7)
C00J N009 C00C C00E -174.4(4)
C00J N009 C00M C00B -142.3(4)
C00J N009 C00M C00K -17.4(4)
C00J C00H C00K C00M 19.4(5)
C00J C00H C00O C00Q -6.4(7)
C00J C00R C00T O00D -100.2(6)
C00J C00R C00T C00Q 4.8(9)
C00K C00H C00J N009 -29.1(4)
C00K C00H C00J C00R -154.6(4)
C00K C00H C00O C00Q 166.7(4)
C00L O007 C00N C00I 111.8(4)
C00M N009 C00C O005 167.8(4)
C00M N009 C00C C00E -10.8(5)
C00M N009 C00J C00H 28.6(4)
C00M N009 C00J C00R 152.1(4)
C00N O007 C00L C00G -114.0(4)
C00O C00H C00J N009 145.1(4)
C00O C00H C00J C00R 19.6(6)
C00O C00H C00K C00M -154.5(5)
C00O C00Q C00T O00D 78.9(6)
C00O C00Q C00T C00R 8.8(8)
C00P C00A C00F C00G 166.3(4)
C00P C00A C00I N008 -34.9(4)
C00P C00A C00I C00N -160.0(4)
C00R O00D C00T C00Q -113.1(5)
C00S Si02 O006 C00Q 171.4(4)
C00S Si02 C00U C00Y 56.7(6)
C00S Si02 C00U C015 -71.4(6)
C00S Si02 C00W C016 172.8(6)
C00S Si02 C00W C017 -56.9(6)
C00T O00D C00R C00J 112.3(5)
C00U Si02 O006 C00Q -70.7(5)
C00U Si02 C00S C00X -157.8(5)
C00U Si02 C00S C010 72.9(6)
C00U Si02 C00W C016 49.1(7)
C00U Si02 C00W C017 179.4(5)
C00V Si01 O004 C00G 33.6(4)
C00V Si01 C011 C013 -59.1(9)
C00V Si01 C011 C014 137.6(12)
C00V Si01 C018 C019 65.8(16)
C00V Si01 C018 C01A -83.7(17)
C00W Si02 O006 C00Q 49.7(5)
C00W Si02 C00S C00X 80.3(5)
C00W Si02 C00S C010 -49.1(6)
C00W Si02 C00U C00Y -179.0(5)
C00W Si02 C00U C015 52.9(6)
C011 Si01 O004 C00G 152.9(5)
C011 Si01 C00V C00Z -41.3(6)
C011 Si01 C00V C012 85.4(7)
C011 Si01 C018 C019 -61.1(17)
C011 Si01 C018 C01A 149.5(16)
C018 Si01 O004 C00G -89.2(7)
C018 Si01 C00V C00Z -168.3(5)
C018 Si01 C00V C012 -41.7(7)
C018 Si01 C011 C013 68.7(10)
C018 Si01 C011 C014 -94.5(13)
